data_7709864
loop_
_publ_author_name
'Kim, Dongwon'
'Seo, Kyeong-Deok'
'Shim, Yoon-Bo'
'Lee, Kyungsuh'
'Lee, Sang Hak'
'Lee, Young-A.'
'Jung, Ok-Sang'

_publ_section_title
;
 Pair of chiral 2D silver(i) enantiomers: chiral recognition of l- and
 d-histidine via differential pulse voltammetry
;
_journal_name_full 'Dalton Transactions'
_journal_paper_doi 10.1039/D1DT03371A
_journal_year 2022
_chemical_formula_moiety 'C54 H42 Ag N6 O9, F6 P, 3(C4 H8 O2), O'
_chemical_formula_sum 'C66 H67 Ag F6 N6 O15.5 P'
_chemical_formula_weight 1445.09
_space_group_crystal_system triclinic
_space_group_IT_number 1
_space_group_name_Hall 'P 1'
_space_group_name_H-M_alt 'P 1'
_atom_sites_solution_hydrogens geom
_atom_sites_solution_primary dual
_audit_creation_method SHELXL-2019/2
_audit_update_record
;
2022-03-24 deposited with the CCDC.	2022-03-28 downloaded from the CCDC.
;
_cell_angle_alpha 68.10(3)
_cell_angle_beta 73.46(3)
_cell_angle_gamma 88.06(3)
_cell_formula_units_Z 1
_cell_length_a 10.275(2)
_cell_length_b 12.274(3)
_cell_length_c 14.766(3)
_cell_measurement_reflns_used 58499
_cell_measurement_temperature 223(2)
_cell_measurement_theta_max 33.749
_cell_measurement_theta_min 0.401
_cell_volume 1650.9(8)
_computing_cell_refinement 'HKL3000sm (Otwinowski & Minor, 1997)'
_computing_data_collection 'PAL BL2D-SMDC Program (Shin et. al, 2016)'
_computing_data_reduction 'HKL3000sm (Otwinowski & Minor, 1997)'
_computing_molecular_graphics 'Mercury 4.2.0'
_computing_publication_material 'SHELXL-2019/2 (Sheldrick, 2019)'
_computing_structure_refinement 'SHELXL-2019/2 (Sheldrick, 2019)'
_computing_structure_solution 'SHELXT 2018/2 (Sheldrick, 2018)'
_diffrn_ambient_temperature 223(2)
_diffrn_measured_fraction_theta_full 1.000
_diffrn_measured_fraction_theta_max 0.987
_diffrn_measurement_device_type 'Rayonix MX225HS CCD area detector'
_diffrn_measurement_method 'omega scan'
_diffrn_radiation_type synchrotron
_diffrn_radiation_wavelength 0.700
_diffrn_reflns_av_R_equivalents 0.0792
_diffrn_reflns_av_unetI/netI 0.0696
_diffrn_reflns_Laue_measured_fraction_full 1.000
_diffrn_reflns_Laue_measured_fraction_max 0.987
_diffrn_reflns_limit_h_max 13
_diffrn_reflns_limit_h_min -13
_diffrn_reflns_limit_k_max 16
_diffrn_reflns_limit_k_min -16
_diffrn_reflns_limit_l_max 19
_diffrn_reflns_limit_l_min -19
_diffrn_reflns_number 54433
_diffrn_reflns_point_group_measured_fraction_full 0.999
_diffrn_reflns_point_group_measured_fraction_max 0.971
_diffrn_reflns_theta_full 24.835
_diffrn_reflns_theta_max 28.000
_diffrn_reflns_theta_min 1.531
_diffrn_source 'PLSII 2D bending magnet'
_exptl_absorpt_coefficient_mu 0.396
_exptl_absorpt_correction_T_max 1.000
_exptl_absorpt_correction_T_min 0.498
_exptl_absorpt_correction_type empirical
_exptl_absorpt_process_details 'HKL3000sm Scalepack(Otwinowski et.al,2003)'
_exptl_crystal_colour colorless
_exptl_crystal_density_diffrn 1.454
_exptl_crystal_description block
_exptl_crystal_F_000 745
_exptl_crystal_size_max 0.140
_exptl_crystal_size_mid 0.060
_exptl_crystal_size_min 0.055
_refine_diff_density_max 0.953
_refine_diff_density_min -1.015
_refine_diff_density_rms 0.090
_refine_ls_abs_structure_details
;
 Flack x determined using 3934 quotients [(I+)-(I-)]/[(I+)+(I-)]
 (Parsons, Flack and Wagner, Acta Cryst. B69 (2013) 249-259).
;
_refine_ls_abs_structure_Flack 0.015(10)
_refine_ls_extinction_method none
_refine_ls_goodness_of_fit_ref 0.920
_refine_ls_hydrogen_treatment constr
_refine_ls_matrix_type full
_refine_ls_number_parameters 865
_refine_ls_number_reflns 16199
_refine_ls_number_restraints 3
_refine_ls_restrained_S_all 0.920
_refine_ls_R_factor_all 0.0995
_refine_ls_R_factor_gt 0.0632
_refine_ls_shift/su_max 0.000
_refine_ls_shift/su_mean 0.000
_refine_ls_structure_factor_coef Fsqd
_refine_ls_weighting_details 'w=1/[\s^2^(Fo^2^)+(0.1206P)^2^] where P=(Fo^2^+2Fc^2^)/3'
_refine_ls_weighting_scheme calc
_refine_ls_wR_factor_gt 0.1625
_refine_ls_wR_factor_ref 0.1829
_reflns_Friedel_coverage 0.967
_reflns_Friedel_fraction_full 0.999
_reflns_Friedel_fraction_max 0.954
_reflns_number_gt 9875
_reflns_number_total 16199
_reflns_threshold_expression 'I > 2\s(I)'
_cod_data_source_file d1dt03371a2.cif
_cod_data_source_block AgPF6_-BTII
_cod_original_cell_volume 1650.8(7)
_cod_original_formula_sum 'C66 H67 Ag F6 N6 O15.50 P'
_cod_database_code 7709864
_shelx_shelxl_version_number 2019/2
_shelx_space_group_comment
;
The symmetry employed for this shelxl refinement is uniquely defined
by the following loop, which should always be used as a source of
symmetry information in preference to the above space-group names.
They are only intended as comments.
;
_shelx_estimated_absorpt_t_min 0.947
_shelx_estimated_absorpt_t_max 0.979

loop_
_space_group_symop_operation_xyz
'x, y, z'

loop_
_atom_site_label
_atom_site_type_symbol
_atom_site_fract_x
_atom_site_fract_y
_atom_site_fract_z
_atom_site_U_iso_or_equiv
_atom_site_adp_type
_atom_site_occupancy
_atom_site_site_symmetry_order
_atom_site_calc_flag
_atom_site_refinement_flags_posn
_atom_site_refinement_flags_adp
_atom_site_refinement_flags_occupancy
_atom_site_disorder_assembly
_atom_site_disorder_group
Ag1 Ag -0.28632(3) 0.72739(3) 0.85457(3) 0.0735(2) Uani 1 1 d . . . . .
N2 N 0.3356(7) 0.2276(5) 0.8110(5) 0.0611(15) Uani 1 1 d . . . . .
H2 H 0.317648 0.297388 0.810816 0.073 Uiso 1 1 calc R U . . .
N3 N 0.2679(6) 0.7144(5) 0.4798(4) 0.0541(13) Uani 1 1 d . . . . .
H3 H 0.352689 0.730205 0.442820 0.065 Uiso 1 1 calc R U . . .
O3 O 0.4137(7) 0.1199(4) 0.7156(5) 0.0738(15) Uani 1 1 d . . . . .
N4 N 0.5526(7) 0.7371(6) -0.0018(5) 0.0655(16) Uani 1 1 d . . . . .
O2 O 0.1190(6) 0.2409(5) 0.9512(5) 0.087(2) Uani 1 1 d . . . . .
C2 C -0.0135(8) 0.4329(7) 0.8696(6) 0.0667(19) Uani 1 1 d . . . . .
H2A H 0.069953 0.422434 0.827667 0.080 Uiso 1 1 calc R U . . .
F2 F 0.3810(16) 0.7028(9) 0.7968(9) 0.169(5) Uani 1 1 d . . . . .
C3 C -0.0726(7) 0.3490(6) 0.9635(6) 0.0569(16) Uani 1 1 d . . . . .
F3 F 0.4759(13) 0.5564(10) 0.8917(9) 0.169(4) Uani 1 1 d . . . . .
P1 P 0.4125(3) 0.5724(2) 0.8067(2) 0.0799(6) Uani 1 1 d . . . . .
F1 F 0.3452(18) 0.6040(10) 0.7183(10) 0.196(6) Uani 1 1 d . . . . .
O1 O -0.0562(6) 0.1631(6) 1.0908(6) 0.090(2) Uani 1 1 d . . . . .
C1 C -0.0796(8) 0.5341(7) 0.8374(6) 0.0672(19) Uani 1 1 d . . . . .
H1 H -0.038862 0.591289 0.772004 0.081 Uiso 1 1 calc R U . . .
N1 N -0.1963(6) 0.5557(6) 0.8924(6) 0.0672(16) Uani 1 1 d . . . . .
O4 O 0.1089(5) 0.5739(5) 0.5994(5) 0.0728(15) Uani 1 1 d . . . . .
C4 C -0.1956(8) 0.3653(7) 1.0210(7) 0.069(2) Uani 1 1 d . . . . .
H4 H -0.239541 0.307045 1.084975 0.083 Uiso 1 1 calc R U . . .
F4 F 0.4310(19) 0.4492(8) 0.8159(10) 0.216(7) Uani 1 1 d . . . . .
N5 N 0.7651(6) 0.4240(5) 0.3731(5) 0.0585(14) Uani 1 1 d . . . . .
H5R H 0.775955 0.395611 0.433731 0.070 Uiso 1 1 calc R U . . .
O5 O 0.2787(5) 0.8431(4) 0.2890(4) 0.0607(12) Uani 1 1 d . . . . .
N6 N 0.7419(7) -0.1146(5) 0.7104(5) 0.0671(16) Uani 1 1 d . . . . .
O6 O 0.1525(6) 0.8926(5) 0.1809(5) 0.0742(15) Uani 1 1 d . . . . .
O7 O 0.6265(6) 0.5103(7) 0.2765(5) 0.0827(18) Uani 1 1 d . . . . .
O8 O 0.8856(5) 0.2151(4) 0.3694(4) 0.0579(11) Uani 1 1 d . . . . .
O9 O 0.6664(6) 0.1719(5) 0.3879(5) 0.0788(16) Uani 1 1 d . . . . .
C5 C -0.2550(8) 0.4702(8) 0.9829(7) 0.074(2) Uani 1 1 d . . . . .
H5 H -0.339997 0.481159 1.022621 0.088 Uiso 1 1 calc R U . . .
F5 F 0.5540(14) 0.6301(16) 0.7324(13) 0.246(8) Uani 1 1 d . . . . .
C6 C -0.0056(8) 0.2401(7) 1.0094(7) 0.0609(19) Uani 1 1 d . . . . .
F6 F 0.2775(11) 0.5272(17) 0.8868(13) 0.286(12) Uani 1 1 d . . . . .
C7 C 0.2881(11) 0.1983(8) 1.0453(7) 0.087(3) Uani 1 1 d . . . . .
H7A H 0.244093 0.170021 1.119117 0.105 Uiso 1 1 calc R U . . .
H7B H 0.299545 0.284604 1.017459 0.105 Uiso 1 1 calc R U . . .
C8 C 0.2065(8) 0.1544(7) 0.9932(6) 0.071(2) Uani 1 1 d . . . . .
H8 H 0.150786 0.080955 1.042811 0.086 Uiso 1 1 calc R U . . .
C9 C 0.3102(8) 0.1281(6) 0.9089(6) 0.0631(19) Uani 1 1 d . . . . .
H9 H 0.278405 0.056194 0.903453 0.076 Uiso 1 1 calc R U . . .
O10 O -0.4507(11) 0.3043(11) 1.2273(8) 0.070(3) Uani 0.5 1 d . . P . .
C10 C 0.4356(8) 0.1066(6) 0.9454(6) 0.0613(18) Uani 1 1 d . . . . .
C11 C 0.4236(10) 0.1465(6) 1.0215(7) 0.070(2) Uani 1 1 d . . . . .
C12 C 0.5292(11) 0.1379(8) 1.0639(8) 0.085(3) Uani 1 1 d . . . . .
H12 H 0.522075 0.165244 1.116616 0.103 Uiso 1 1 calc R U . . .
C13 C 0.6465(12) 0.0880(10) 1.0273(10) 0.096(3) Uani 1 1 d . . . . .
H13 H 0.718928 0.081028 1.055728 0.116 Uiso 1 1 calc R U . . .
C14 C 0.6563(9) 0.0492(9) 0.9500(9) 0.090(3) Uani 1 1 d . . . . .
H14 H 0.736623 0.017023 0.925255 0.108 Uiso 1 1 calc R U . . .
C15 C 0.5512(8) 0.0561(7) 0.9077(7) 0.075(2) Uani 1 1 d . . . . .
H15 H 0.557307 0.027866 0.855688 0.090 Uiso 1 1 calc R U . . .
C16 C 0.3854(8) 0.2150(6) 0.7217(6) 0.0574(18) Uani 1 1 d . . . . .
C17 C 0.4023(8) 0.3267(6) 0.6305(6) 0.0573(16) Uani 1 1 d . . . . .
C18 C 0.5141(7) 0.3438(6) 0.5440(6) 0.0547(15) Uani 1 1 d . . . . .
H18 H 0.576974 0.286234 0.545371 0.066 Uiso 1 1 calc R U . . .
C19 C 0.5324(7) 0.4443(6) 0.4571(6) 0.0551(15) Uani 1 1 d . . . . .
C20 C 0.4404(7) 0.5308(6) 0.4557(5) 0.0543(15) Uani 1 1 d . . . . .
H20 H 0.453909 0.600107 0.397048 0.065 Uiso 1 1 calc R U . . .
C21 C 0.3290(7) 0.5153(6) 0.5405(5) 0.0537(15) Uani 1 1 d . . . . .
C22 C 0.3118(7) 0.4130(6) 0.6269(6) 0.0554(15) Uani 1 1 d . . . . .
H22 H 0.236812 0.402142 0.684479 0.067 Uiso 1 1 calc R U . . .
C23 C 0.2256(7) 0.6031(6) 0.5439(6) 0.0568(17) Uani 1 1 d . . . . .
C24 C 0.1794(7) 0.8096(6) 0.4690(5) 0.0550(16) Uani 1 1 d . . . . .
H24 H 0.087149 0.775492 0.514622 0.066 Uiso 1 1 calc R U . . .
C25 C 0.1673(8) 0.8731(7) 0.3595(6) 0.0644(19) Uani 1 1 d . . . . .
H25 H 0.078257 0.850456 0.355280 0.077 Uiso 1 1 calc R U . . .
C26 C 0.1815(13) 1.0057(8) 0.3381(7) 0.091(3) Uani 1 1 d . . . . .
H26A H 0.251575 1.047129 0.273457 0.109 Uiso 1 1 calc R U . . .
H26B H 0.094947 1.040565 0.334599 0.109 Uiso 1 1 calc R U . . .
C27 C 0.2213(8) 1.0131(6) 0.4256(7) 0.071(2) Uani 1 1 d . . . . .
C28 C 0.2198(6) 0.9054(6) 0.4988(6) 0.0568(16) Uani 1 1 d . . . . .
C29 C 0.2479(8) 0.8913(8) 0.5895(7) 0.071(2) Uani 1 1 d . . . . .
H29 H 0.246905 0.815663 0.638759 0.085 Uiso 1 1 calc R U . . .
C30 C 0.2766(9) 0.9891(10) 0.6051(10) 0.090(3) Uani 1 1 d . . . . .
H30 H 0.293616 0.980827 0.666586 0.108 Uiso 1 1 calc R U . . .
C31 C 0.2812(11) 1.0998(10) 0.5325(11) 0.097(3) Uani 1 1 d . . . . .
H31 H 0.302811 1.166184 0.544339 0.116 Uiso 1 1 calc R U . . .
C32 C 0.2541(10) 1.1148(8) 0.4410(9) 0.089(3) Uani 1 1 d . . . . .
H32 H 0.257663 1.190467 0.391079 0.107 Uiso 1 1 calc R U . . .
C33 C 0.2516(8) 0.8531(6) 0.2017(6) 0.0581(17) Uani 1 1 d . . . . .
C34 C 0.3607(7) 0.8118(6) 0.1341(6) 0.0561(16) Uani 1 1 d . . . . .
C35 C 0.4822(7) 0.7724(6) 0.1540(6) 0.0588(16) Uani 1 1 d . . . . .
H35 H 0.500630 0.769241 0.213659 0.071 Uiso 1 1 calc R U . . .
C36 C 0.5758(7) 0.7377(7) 0.0823(6) 0.0640(18) Uani 1 1 d . . . . .
H36 H 0.659269 0.713535 0.094099 0.077 Uiso 1 1 calc R U . . .
C37 C 0.4314(8) 0.7704(7) -0.0164(7) 0.0676(19) Uani 1 1 d . . . . .
H37 H 0.411780 0.767217 -0.073810 0.081 Uiso 1 1 calc R U . . .
C38 C 0.3361(8) 0.8083(7) 0.0479(6) 0.0613(17) Uani 1 1 d . . . . .
H38 H 0.253736 0.832149 0.033807 0.074 Uiso 1 1 calc R U . . .
C39 C 0.6438(8) 0.4626(7) 0.3625(6) 0.0620(18) Uani 1 1 d . . . . .
C40 C 0.8781(7) 0.4284(6) 0.2861(6) 0.0567(16) Uani 1 1 d . . . . .
H40 H 0.861623 0.487786 0.224073 0.068 Uiso 1 1 calc R U . . .
C41 C 0.8977(8) 0.3108(6) 0.2700(6) 0.0590(16) Uani 1 1 d . . . . .
H41 H 0.834529 0.296105 0.235346 0.071 Uiso 1 1 calc R U . . .
C42 C 1.0453(8) 0.3233(7) 0.2078(6) 0.0661(19) Uani 1 1 d . . . . .
H42A H 1.083922 0.246665 0.222969 0.079 Uiso 1 1 calc R U . . .
H42B H 1.055419 0.359437 0.134526 0.079 Uiso 1 1 calc R U . . .
C43 C 1.1122(7) 0.4026(6) 0.2418(6) 0.0582(16) Uani 1 1 d . . . . .
C44 C 1.0162(7) 0.4611(6) 0.2894(5) 0.0542(15) Uani 1 1 d . . . . .
C45 C 1.0502(8) 0.5360(7) 0.3310(6) 0.0664(19) Uani 1 1 d . . . . .
H45 H 0.984151 0.574336 0.364246 0.080 Uiso 1 1 calc R U . . .
C46 C 1.1907(9) 0.5518(8) 0.3207(7) 0.074(2) Uani 1 1 d . . . . .
H46 H 1.218619 0.602508 0.347273 0.089 Uiso 1 1 calc R U . . .
C47 C 1.2858(9) 0.4957(8) 0.2735(7) 0.075(2) Uani 1 1 d . . . . .
H47 H 1.377747 0.508096 0.268597 0.090 Uiso 1 1 calc R U . . .
C48 C 1.2507(8) 0.4212(7) 0.2327(7) 0.070(2) Uani 1 1 d . . . . .
H48 H 1.317589 0.383484 0.199382 0.084 Uiso 1 1 calc R U . . .
C49 C 0.7638(7) 0.1543(6) 0.4188(6) 0.0614(17) Uani 1 1 d . . . . .
C50 C 0.7611(7) 0.0635(6) 0.5200(6) 0.0605(17) Uani 1 1 d . . . . .
C51 C 0.8753(8) 0.0256(7) 0.5517(6) 0.0671(19) Uani 1 1 d . . . . .
H51 H 0.962079 0.060894 0.508808 0.081 Uiso 1 1 calc R U . . .
C52 C 0.8631(7) -0.0620(7) 0.6443(7) 0.071(2) Uani 1 1 d . . . . .
H52 H 0.942683 -0.086829 0.662818 0.085 Uiso 1 1 calc R U . . .
C53 C 0.6303(8) -0.0754(7) 0.6806(7) 0.077(2) Uani 1 1 d . . . . .
H53 H 0.544210 -0.109034 0.726022 0.092 Uiso 1 1 calc R U . . .
C54 C 0.6364(8) 0.0108(7) 0.5879(7) 0.070(2) Uani 1 1 d . . . . .
H54 H 0.555789 0.034094 0.570455 0.084 Uiso 1 1 calc R U . . .
O1A O 0.0712(14) 0.8817(12) -0.0502(12) 0.157(5) Uani 1 1 d . . . . .
O2A O -0.0852(10) 0.6638(11) 0.0675(9) 0.134(3) Uani 1 1 d . . . . .
C1A C -0.0548(13) 0.8638(12) 0.0354(12) 0.114(4) Uani 1 1 d . . . . .
H1AA H -0.133609 0.878687 0.008924 0.136 Uiso 1 1 calc R U . . .
H1AB H -0.050223 0.920215 0.067293 0.136 Uiso 1 1 calc R U . . .
C2A C -0.0726(17) 0.7421(16) 0.1133(14) 0.130(5) Uani 1 1 d . . . . .
H2AA H 0.006247 0.726117 0.139820 0.156 Uiso 1 1 calc R U . . .
H2AB H -0.154293 0.732905 0.170356 0.156 Uiso 1 1 calc R U . . .
C3A C 0.0363(16) 0.6707(15) -0.0074(12) 0.122(4) Uani 1 1 d . . . . .
H3A1 H 0.030813 0.607951 -0.032508 0.146 Uiso 1 1 calc R U . . .
H3A2 H 0.110648 0.655851 0.023908 0.146 Uiso 1 1 calc R U . . .
C4A C 0.069(2) 0.778(2) -0.0908(18) 0.166(8) Uani 1 1 d . . . . .
H4AA H 0.000534 0.790911 -0.127909 0.200 Uiso 1 1 calc R U . . .
H4AB H 0.157853 0.778218 -0.137750 0.200 Uiso 1 1 calc R U . . .
O1B O 0.8340(7) 0.3611(7) 0.5659(5) 0.0877(18) Uani 1 1 d . . . . .
O2B O 0.8866(10) 0.2783(7) 0.7566(6) 0.105(2) Uani 1 1 d . . . . .
C1B C 0.9547(12) 0.3078(11) 0.5792(9) 0.096(3) Uani 1 1 d . . . . .
H1BA H 1.027306 0.368901 0.560414 0.115 Uiso 1 1 calc R U . . .
H1BB H 0.983515 0.264234 0.534042 0.115 Uiso 1 1 calc R U . . .
C2B C 0.9330(18) 0.2260(13) 0.6870(11) 0.118(4) Uani 1 1 d . . . . .
H2BA H 0.867068 0.160847 0.702689 0.142 Uiso 1 1 calc R U . . .
H2BB H 1.019140 0.192613 0.694307 0.142 Uiso 1 1 calc R U . . .
C3B C 0.7640(15) 0.3345(12) 0.7434(10) 0.104(3) Uani 1 1 d . . . . .
H3BA H 0.734430 0.375701 0.790372 0.124 Uiso 1 1 calc R U . . .
H3BB H 0.691185 0.274839 0.759203 0.124 Uiso 1 1 calc R U . . .
C4B C 0.7903(12) 0.4207(10) 0.6352(8) 0.090(3) Uani 1 1 d . . . . .
H4BA H 0.706940 0.458766 0.626333 0.108 Uiso 1 1 calc R U . . .
H4BB H 0.860779 0.481983 0.620309 0.108 Uiso 1 1 calc R U . . .
O1C O 0.5655(7) 0.8016(6) 0.3898(5) 0.0818(16) Uani 1 1 d . . . . .
O2C O 0.8095(9) 0.8965(11) 0.3931(8) 0.121(3) Uani 1 1 d . . . . .
C1C C 0.6064(12) 0.7699(12) 0.4794(9) 0.097(3) Uani 1 1 d . . . . .
H1CA H 0.573186 0.687873 0.523350 0.116 Uiso 1 1 calc R U . . .
H1CB H 0.565080 0.819677 0.516784 0.116 Uiso 1 1 calc R U . . .
C2C C 0.7518(14) 0.7825(15) 0.4567(13) 0.123(4) Uani 1 1 d . . . . .
H2CA H 0.774955 0.760109 0.520913 0.147 Uiso 1 1 calc R U . . .
H2CB H 0.791960 0.727911 0.424113 0.147 Uiso 1 1 calc R U . . .
C3C C 0.7669(19) 0.9285(18) 0.3036(12) 0.153(7) Uani 1 1 d . . . . .
H3CA H 0.808273 0.878731 0.266086 0.184 Uiso 1 1 calc R U . . .
H3CB H 0.800853 1.010318 0.259611 0.184 Uiso 1 1 calc R U . . .
C4C C 0.6220(17) 0.9173(10) 0.3237(10) 0.118(5) Uani 1 1 d . . . . .
H4CA H 0.580703 0.973018 0.354643 0.141 Uiso 1 1 calc R U . . .
H4CB H 0.600419 0.937512 0.259076 0.141 Uiso 1 1 calc R U . . .

loop_
_atom_site_aniso_label
_atom_site_aniso_U_11
_atom_site_aniso_U_22
_atom_site_aniso_U_33
_atom_site_aniso_U_23
_atom_site_aniso_U_13
_atom_site_aniso_U_12
Ag1 0.0665(3) 0.0617(3) 0.0841(4) -0.0243(3) -0.0170(3) 0.0283(2)
N2 0.072(4) 0.041(3) 0.064(4) -0.015(3) -0.019(3) 0.021(3)
N3 0.047(3) 0.050(3) 0.063(3) -0.021(3) -0.015(2) 0.020(2)
O3 0.103(4) 0.046(3) 0.077(3) -0.026(2) -0.031(3) 0.027(3)
N4 0.065(4) 0.071(4) 0.070(4) -0.038(3) -0.019(3) 0.022(3)
O2 0.066(3) 0.071(3) 0.088(4) -0.003(3) -0.010(3) 0.040(3)
C2 0.060(4) 0.057(4) 0.070(5) -0.017(4) -0.012(3) 0.023(3)
F2 0.274(14) 0.110(6) 0.166(9) -0.069(6) -0.111(10) 0.045(8)
C3 0.056(4) 0.057(4) 0.069(4) -0.030(3) -0.030(3) 0.023(3)
F3 0.204(10) 0.191(10) 0.171(9) -0.089(8) -0.119(8) 0.045(8)
P1 0.1023(17) 0.0702(13) 0.0814(15) -0.0362(12) -0.0376(13) 0.0035(12)
F1 0.342(18) 0.153(8) 0.175(10) -0.073(8) -0.187(12) 0.057(10)
O1 0.065(3) 0.068(4) 0.098(5) 0.002(4) -0.012(3) 0.015(3)
C1 0.065(4) 0.059(4) 0.070(5) -0.021(3) -0.015(4) 0.027(3)
N1 0.056(3) 0.065(4) 0.081(4) -0.030(3) -0.018(3) 0.025(3)
O4 0.055(3) 0.064(3) 0.082(4) -0.019(3) -0.008(3) 0.022(2)
C4 0.053(4) 0.066(4) 0.077(5) -0.016(4) -0.018(4) 0.020(3)
F4 0.42(2) 0.087(5) 0.194(11) -0.068(6) -0.149(14) 0.032(9)
N5 0.056(3) 0.058(3) 0.063(3) -0.024(3) -0.021(3) 0.027(2)
O5 0.056(3) 0.067(3) 0.066(3) -0.032(2) -0.021(2) 0.028(2)
N6 0.065(4) 0.050(3) 0.074(4) -0.017(3) -0.012(3) 0.020(3)
O6 0.070(3) 0.082(4) 0.078(4) -0.035(3) -0.031(3) 0.044(3)
O7 0.067(3) 0.115(5) 0.064(3) -0.031(3) -0.024(3) 0.041(3)
O8 0.054(3) 0.052(2) 0.065(3) -0.022(2) -0.017(2) 0.015(2)
O9 0.061(3) 0.077(3) 0.095(4) -0.021(3) -0.035(3) 0.014(3)
C5 0.060(4) 0.076(5) 0.070(5) -0.020(4) -0.010(4) 0.033(4)
F5 0.157(10) 0.243(16) 0.211(13) 0.012(12) 0.009(9) -0.037(10)
C6 0.055(4) 0.054(4) 0.071(5) -0.019(4) -0.021(4) 0.016(3)
F6 0.094(6) 0.299(19) 0.248(15) 0.096(14) 0.002(8) 0.004(8)
C7 0.113(7) 0.071(5) 0.072(5) -0.026(4) -0.024(5) 0.053(5)
C8 0.064(4) 0.050(4) 0.074(5) -0.004(3) -0.011(4) 0.027(3)
C9 0.063(4) 0.041(3) 0.070(4) -0.008(3) -0.015(3) 0.024(3)
O10 0.062(6) 0.091(8) 0.064(6) -0.033(6) -0.025(5) 0.024(5)
C10 0.068(4) 0.041(3) 0.068(4) -0.013(3) -0.022(3) 0.025(3)
C11 0.092(6) 0.043(3) 0.071(5) -0.013(3) -0.032(4) 0.019(3)
C12 0.105(7) 0.070(5) 0.088(6) -0.024(5) -0.048(6) 0.022(5)
C13 0.088(7) 0.081(6) 0.102(8) 0.000(6) -0.047(6) 0.008(5)
C14 0.062(5) 0.077(6) 0.101(7) -0.005(5) -0.022(5) 0.029(4)
C15 0.069(5) 0.059(4) 0.082(5) -0.016(4) -0.015(4) 0.028(4)
C16 0.061(4) 0.044(3) 0.068(5) -0.021(3) -0.022(4) 0.023(3)
C17 0.063(4) 0.047(3) 0.066(4) -0.025(3) -0.022(3) 0.018(3)
C18 0.052(3) 0.051(3) 0.067(4) -0.027(3) -0.020(3) 0.024(3)
C19 0.047(3) 0.057(4) 0.066(4) -0.027(3) -0.020(3) 0.022(3)
C20 0.055(3) 0.053(3) 0.058(4) -0.023(3) -0.021(3) 0.022(3)
C21 0.049(3) 0.056(4) 0.063(4) -0.029(3) -0.018(3) 0.020(3)
C22 0.055(4) 0.053(4) 0.063(4) -0.024(3) -0.022(3) 0.018(3)
C23 0.050(4) 0.060(4) 0.065(4) -0.029(3) -0.018(3) 0.027(3)
C24 0.054(3) 0.053(3) 0.059(4) -0.026(3) -0.014(3) 0.026(3)
C25 0.067(4) 0.069(4) 0.065(4) -0.033(4) -0.025(4) 0.037(4)
C26 0.134(8) 0.066(5) 0.070(5) -0.025(4) -0.033(5) 0.052(5)
C27 0.059(4) 0.043(3) 0.090(6) -0.019(3) -0.002(4) 0.020(3)
C28 0.041(3) 0.055(4) 0.075(5) -0.028(3) -0.014(3) 0.018(3)
C29 0.065(4) 0.089(5) 0.079(5) -0.049(4) -0.030(4) 0.031(4)
C30 0.066(5) 0.105(7) 0.137(9) -0.081(7) -0.039(5) 0.032(5)
C31 0.075(6) 0.092(7) 0.153(11) -0.074(8) -0.042(6) 0.020(5)
C32 0.077(5) 0.049(4) 0.118(8) -0.028(5) 0.002(5) 0.012(4)
C33 0.063(4) 0.049(3) 0.063(4) -0.023(3) -0.019(3) 0.019(3)
C34 0.056(4) 0.047(3) 0.067(4) -0.022(3) -0.019(3) 0.015(3)
C35 0.058(4) 0.062(4) 0.061(4) -0.027(3) -0.021(3) 0.018(3)
C36 0.053(4) 0.064(4) 0.073(5) -0.028(4) -0.014(3) 0.017(3)
C37 0.066(4) 0.072(5) 0.074(5) -0.035(4) -0.026(4) 0.022(4)
C38 0.064(4) 0.062(4) 0.069(5) -0.034(4) -0.026(4) 0.023(3)
C39 0.066(4) 0.066(4) 0.060(4) -0.029(3) -0.024(3) 0.030(3)
C40 0.054(4) 0.058(4) 0.060(4) -0.025(3) -0.018(3) 0.027(3)
C41 0.061(4) 0.061(4) 0.061(4) -0.028(3) -0.021(3) 0.019(3)
C42 0.065(4) 0.063(4) 0.073(5) -0.031(4) -0.020(4) 0.026(3)
C43 0.050(3) 0.057(4) 0.064(4) -0.021(3) -0.016(3) 0.017(3)
C44 0.051(3) 0.052(3) 0.059(4) -0.019(3) -0.020(3) 0.018(3)
C45 0.070(5) 0.063(4) 0.065(4) -0.024(4) -0.020(4) 0.020(3)
C46 0.080(5) 0.062(5) 0.073(5) -0.017(4) -0.023(4) 0.001(4)
C47 0.060(4) 0.066(5) 0.087(6) -0.013(4) -0.023(4) 0.008(4)
C48 0.056(4) 0.068(5) 0.076(5) -0.022(4) -0.014(4) 0.023(4)
C49 0.055(4) 0.053(4) 0.076(5) -0.026(3) -0.019(3) 0.016(3)
C50 0.049(3) 0.047(3) 0.080(5) -0.021(3) -0.015(3) 0.014(3)
C51 0.053(4) 0.065(4) 0.074(5) -0.020(4) -0.015(4) 0.015(3)
C52 0.045(3) 0.069(4) 0.085(5) -0.019(4) -0.013(4) 0.016(3)
C53 0.053(4) 0.059(4) 0.090(6) -0.013(4) -0.003(4) 0.019(3)
C54 0.050(4) 0.055(4) 0.092(6) -0.018(4) -0.016(4) 0.016(3)
O1A 0.149(10) 0.126(8) 0.173(11) -0.011(8) -0.072(9) -0.007(7)
O2A 0.108(6) 0.164(9) 0.154(9) -0.088(8) -0.036(6) 0.000(6)
C1A 0.084(7) 0.106(9) 0.145(11) -0.039(8) -0.038(8) 0.024(6)
C2A 0.117(10) 0.154(14) 0.153(13) -0.080(12) -0.062(9) 0.023(9)
C3A 0.111(9) 0.136(12) 0.117(11) -0.052(10) -0.028(8) 0.021(8)
C4A 0.135(14) 0.21(3) 0.151(16) -0.054(17) -0.068(13) 0.042(15)
O1B 0.088(4) 0.110(5) 0.077(4) -0.041(4) -0.036(3) 0.024(4)
O2B 0.133(7) 0.098(5) 0.086(5) -0.027(4) -0.048(5) 0.009(5)
C1B 0.099(7) 0.096(7) 0.087(7) -0.028(6) -0.030(6) 0.027(6)
C2B 0.155(12) 0.105(9) 0.109(9) -0.039(7) -0.064(9) 0.035(8)
C3B 0.121(9) 0.098(8) 0.090(7) -0.038(6) -0.025(7) 0.013(7)
C4B 0.097(7) 0.090(7) 0.079(6) -0.029(5) -0.025(5) 0.007(6)
O1C 0.081(4) 0.081(4) 0.085(4) -0.031(3) -0.027(3) -0.001(3)
O2C 0.091(5) 0.159(9) 0.106(6) -0.058(6) -0.003(5) -0.036(5)
C1C 0.097(7) 0.109(8) 0.084(7) -0.034(6) -0.029(6) -0.002(6)
C2C 0.096(8) 0.148(12) 0.143(12) -0.065(10) -0.052(8) 0.037(8)
C3C 0.163(14) 0.173(16) 0.094(10) -0.048(10) 0.017(9) -0.086(13)
C4C 0.182(14) 0.076(6) 0.102(8) -0.016(6) -0.074(9) -0.014(8)

loop_
_atom_type_symbol
_atom_type_description
_atom_type_scat_dispersion_real
_atom_type_scat_dispersion_imag
_atom_type_scat_source
C C 0.0033 0.0016 'International Tables Vol C Tables 4.2.6.8 and 6.1.1.4'
H H 0.0000 0.0000 'International Tables Vol C Tables 4.2.6.8 and 6.1.1.4'
N N 0.0064 0.0033 'International Tables Vol C Tables 4.2.6.8 and 6.1.1.4'
O O 0.0110 0.0060 'International Tables Vol C Tables 4.2.6.8 and 6.1.1.4'
F F 0.0174 0.0103 'International Tables Vol C Tables 4.2.6.8 and 6.1.1.4'
P P 0.1015 0.0932 'International Tables Vol C Tables 4.2.6.8 and 6.1.1.4'
Ag Ag -0.9157 1.0899 'International Tables Vol C Tables 4.2.6.8 and 6.1.1.4'

loop_
_geom_angle_atom_site_label_1
_geom_angle_atom_site_label_2
_geom_angle_atom_site_label_3
_geom_angle
_geom_angle_site_symmetry_1
_geom_angle_site_symmetry_3
_geom_angle_publ_flag
N1 Ag1 N6 133.6(2) . 1_465 ?
N1 Ag1 N4 110.7(2) . 1_456 ?
N6 Ag1 N4 115.7(2) 1_465 1_456 ?
C16 N2 C9 122.4(6) . . ?
C23 N3 C24 123.2(6) . . ?
C36 N4 C37 117.3(6) . . ?
C36 N4 Ag1 126.8(5) . 1_654 ?
C37 N4 Ag1 114.3(5) . 1_654 ?
C6 O2 C8 118.6(6) . . ?
C3 C2 C1 118.2(7) . . ?
C2 C3 C4 119.4(6) . . ?
C2 C3 C6 122.8(7) . . ?
C4 C3 C6 117.8(7) . . ?
F4 P1 F6 86.9(11) . . ?
F4 P1 F3 91.8(7) . . ?
F6 P1 F3 88.5(9) . . ?
F4 P1 F5 99.1(11) . . ?
F6 P1 F5 172.0(13) . . ?
F3 P1 F5 86.0(9) . . ?
F4 P1 F1 94.9(6) . . ?
F6 P1 F1 91.9(10) . . ?
F3 P1 F1 173.4(6) . . ?
F5 P1 F1 92.9(10) . . ?
F4 P1 F2 175.5(9) . . ?
F6 P1 F2 89.9(10) . . ?
F3 P1 F2 91.3(6) . . ?
F5 P1 F2 84.4(9) . . ?
F1 P1 F2 82.1(6) . . ?
N1 C1 C2 124.4(8) . . ?
C1 N1 C5 116.3(6) . . ?
C1 N1 Ag1 125.1(6) . . ?
C5 N1 Ag1 118.2(5) . . ?
C3 C4 C5 118.7(8) . . ?
C39 N5 C40 121.8(6) . . ?
C33 O5 C25 113.3(5) . . ?
C52 N6 C53 116.5(7) . . ?
C52 N6 Ag1 125.0(5) . 1_645 ?
C53 N6 Ag1 118.1(5) . 1_645 ?
C49 O8 C41 116.5(6) . . ?
N1 C5 C4 122.8(7) . . ?
O1 C6 O2 123.6(7) . . ?
O1 C6 C3 124.5(7) . . ?
O2 C6 C3 111.9(7) . . ?
C8 C7 C11 103.3(7) . . ?
O2 C8 C7 111.7(7) . . ?
O2 C8 C9 110.5(7) . . ?
C7 C8 C9 106.0(7) . . ?
N2 C9 C10 111.7(6) . . ?
N2 C9 C8 111.2(5) . . ?
C10 C9 C8 103.3(7) . . ?
C11 C10 C15 122.5(8) . . ?
C11 C10 C9 110.6(6) . . ?
C15 C10 C9 126.9(8) . . ?
C10 C11 C12 119.8(8) . . ?
C10 C11 C7 110.7(8) . . ?
C12 C11 C7 129.6(9) . . ?
C11 C12 C13 118.9(10) . . ?
C14 C13 C12 120.1(10) . . ?
C13 C14 C15 121.5(9) . . ?
C14 C15 C10 117.1(9) . . ?
O3 C16 N2 122.6(7) . . ?
O3 C16 C17 123.1(7) . . ?
N2 C16 C17 114.2(6) . . ?
C22 C17 C18 118.7(7) . . ?
C22 C17 C16 122.9(7) . . ?
C18 C17 C16 118.5(6) . . ?
C19 C18 C17 120.6(6) . . ?
C18 C19 C20 119.6(6) . . ?
C18 C19 C39 122.4(5) . . ?
C20 C19 C39 118.0(6) . . ?
C21 C20 C19 120.6(6) . . ?
C22 C21 C20 118.9(6) . . ?
C22 C21 C23 117.7(6) . . ?
C20 C21 C23 123.5(6) . . ?
C17 C22 C21 121.6(7) . . ?
O4 C23 N3 122.6(6) . . ?
O4 C23 C21 121.7(7) . . ?
N3 C23 C21 115.7(6) . . ?
N3 C24 C28 114.3(6) . . ?
N3 C24 C25 114.4(5) . . ?
C28 C24 C25 105.6(6) . . ?
O5 C25 C26 110.4(7) . . ?
O5 C25 C24 108.5(5) . . ?
C26 C25 C24 105.2(7) . . ?
C27 C26 C25 105.5(6) . . ?
C28 C27 C32 119.0(10) . . ?
C28 C27 C26 112.3(7) . . ?
C32 C27 C26 128.7(8) . . ?
C27 C28 C29 122.3(8) . . ?
C27 C28 C24 110.7(7) . . ?
C29 C28 C24 127.0(7) . . ?
C30 C29 C28 118.7(9) . . ?
C29 C30 C31 121.0(11) . . ?
C30 C31 C32 120.7(9) . . ?
C31 C32 C27 118.4(9) . . ?
O6 C33 O5 123.3(6) . . ?
O6 C33 C34 123.7(7) . . ?
O5 C33 C34 113.0(6) . . ?
C38 C34 C35 118.4(6) . . ?
C38 C34 C33 117.0(6) . . ?
C35 C34 C33 124.6(7) . . ?
C34 C35 C36 117.9(7) . . ?
N4 C36 C35 123.3(7) . . ?
N4 C37 C38 123.2(8) . . ?
C37 C38 C34 119.8(7) . . ?
O7 C39 N5 121.2(7) . . ?
O7 C39 C19 121.7(6) . . ?
N5 C39 C19 117.2(6) . . ?
N5 C40 C44 115.2(6) . . ?
N5 C40 C41 114.7(6) . . ?
C44 C40 C41 103.1(5) . . ?
O8 C41 C42 106.3(5) . . ?
O8 C41 C40 108.6(6) . . ?
C42 C41 C40 103.7(6) . . ?
C43 C42 C41 103.1(6) . . ?
C44 C43 C48 119.5(7) . . ?
C44 C43 C42 110.9(6) . . ?
C48 C43 C42 129.6(7) . . ?
C45 C44 C43 122.5(6) . . ?
C45 C44 C40 128.9(6) . . ?
C43 C44 C40 108.6(6) . . ?
C44 C45 C46 116.1(7) . . ?
C47 C46 C45 121.9(9) . . ?
C46 C47 C48 121.4(8) . . ?
C47 C48 C43 118.5(7) . . ?
O9 C49 O8 124.9(7) . . ?
O9 C49 C50 123.0(7) . . ?
O8 C49 C50 112.1(6) . . ?
C54 C50 C51 116.7(7) . . ?
C54 C50 C49 118.3(6) . . ?
C51 C50 C49 125.0(7) . . ?
C52 C51 C50 120.8(7) . . ?
N6 C52 C51 122.7(7) . . ?
N6 C53 C54 123.4(7) . . ?
C53 C54 C50 119.8(7) . . ?
C1A O1A C4A 107.9(13) . . ?
C3A O2A C2A 109.3(12) . . ?
O1A C1A C2A 111.2(11) . . ?
O2A C2A C1A 108.4(14) . . ?
O2A C3A C4A 114.8(16) . . ?
C3A C4A O1A 108.9(17) . . ?
C1B O1B C4B 108.8(8) . . ?
C2B O2B C3B 110.0(10) . . ?
O1B C1B C2B 110.7(10) . . ?
O2B C2B C1B 113.8(11) . . ?
O2B C3B C4B 109.7(10) . . ?
O1B C4B C3B 110.1(9) . . ?
C1C O1C C4C 108.8(8) . . ?
C2C O2C C3C 107.2(10) . . ?
O1C C1C C2C 111.9(10) . . ?
O2C C2C C1C 113.7(12) . . ?
O2C C3C C4C 113.8(11) . . ?
O1C C4C C3C 111.8(13) . . ?

loop_
_geom_bond_atom_site_label_1
_geom_bond_atom_site_label_2
_geom_bond_distance
_geom_bond_site_symmetry_2
_geom_bond_publ_flag
Ag1 N1 2.212(6) . ?
Ag1 N6 2.233(6) 1_465 ?
Ag1 N4 2.330(6) 1_456 ?
N2 C16 1.336(10) . ?
N2 C9 1.462(9) . ?
N3 C23 1.339(10) . ?
N3 C24 1.445(7) . ?
O3 C16 1.222(8) . ?
N4 C36 1.333(11) . ?
N4 C37 1.348(10) . ?
O2 C6 1.321(10) . ?
O2 C8 1.443(8) . ?
C2 C3 1.360(11) . ?
C2 C1 1.384(9) . ?
F2 P1 1.582(10) . ?
C3 C4 1.362(11) . ?
C3 C6 1.499(10) . ?
F3 P1 1.519(9) . ?
P1 F4 1.478(9) . ?
P1 F6 1.503(11) . ?
P1 F5 1.549(13) . ?
P1 F1 1.567(9) . ?
O1 C6 1.199(11) . ?
C1 N1 1.324(10) . ?
N1 C5 1.338(11) . ?
O4 C23 1.220(9) . ?
C4 C5 1.396(10) . ?
N5 C39 1.349(9) . ?
N5 C40 1.451(9) . ?
O5 C33 1.356(9) . ?
O5 C25 1.452(8) . ?
N6 C52 1.347(11) . ?
N6 C53 1.352(11) . ?
O6 C33 1.183(9) . ?
O7 C39 1.246(10) . ?
O8 C49 1.339(9) . ?
O8 C41 1.472(9) . ?
O9 C49 1.195(9) . ?
C7 C8 1.514(15) . ?
C7 C11 1.515(12) . ?
C8 C9 1.520(11) . ?
C9 C10 1.512(11) . ?
C10 C11 1.358(12) . ?
C10 C15 1.391(10) . ?
C11 C12 1.382(14) . ?
C12 C13 1.395(16) . ?
C13 C14 1.370(18) . ?
C14 C15 1.380(15) . ?
C16 C17 1.493(10) . ?
C17 C22 1.381(9) . ?
C17 C18 1.406(11) . ?
C18 C19 1.378(10) . ?
C19 C20 1.395(8) . ?
C19 C39 1.478(11) . ?
C20 C21 1.391(10) . ?
C21 C22 1.389(10) . ?
C21 C23 1.492(8) . ?
C24 C28 1.507(10) . ?
C24 C25 1.552(11) . ?
C25 C26 1.541(12) . ?
C26 C27 1.495(15) . ?
C27 C28 1.357(10) . ?
C27 C32 1.417(14) . ?
C28 C29 1.397(12) . ?
C29 C30 1.362(13) . ?
C30 C31 1.373(18) . ?
C31 C32 1.401(17) . ?
C33 C34 1.487(10) . ?
C34 C38 1.382(11) . ?
C34 C35 1.393(10) . ?
C35 C36 1.398(10) . ?
C37 C38 1.358(11) . ?
C40 C44 1.507(11) . ?
C40 C41 1.546(10) . ?
C41 C42 1.511(11) . ?
C42 C43 1.509(12) . ?
C43 C44 1.385(9) . ?
C43 C48 1.409(11) . ?
C44 C45 1.382(12) . ?
C45 C46 1.420(13) . ?
C46 C47 1.355(13) . ?
C47 C48 1.374(14) . ?
C49 C50 1.487(11) . ?
C50 C54 1.381(11) . ?
C50 C51 1.387(11) . ?
C51 C52 1.363(12) . ?
C53 C54 1.369(12) . ?
O1A C1A 1.48(2) . ?
O1A C4A 1.60(3) . ?
O2A C3A 1.392(18) . ?
O2A C2A 1.394(18) . ?
C1A C2A 1.48(2) . ?
C3A C4A 1.40(3) . ?
O1B C1B 1.412(13) . ?
O1B C4B 1.435(13) . ?
O2B C2B 1.375(16) . ?
O2B C3B 1.442(16) . ?
C1B C2B 1.487(18) . ?
C3B C4B 1.503(17) . ?
O1C C1C 1.413(13) . ?
O1C C4C 1.416(14) . ?
O2C C2C 1.396(19) . ?
O2C C3C 1.42(2) . ?
C1C C2C 1.435(19) . ?
C3C C4C 1.43(2) . ?
